data_7220280
loop_
_publ_author_name
'Song, Jun-Ling'
'Xu, Xiang'
'Hu, Chun-Li'
'Kong, Fang'
'Mao, Jiang-Gao'

_publ_section_title
;
 A facile strategy to adjust the density of planar triangle units in lead
 borate--nitrates
;
_journal_issue 21
_journal_name_full CrystEngComm
_journal_page_first 3953
_journal_paper_doi 10.1039/C5CE00509D
_journal_volume 17
_journal_year 2015
_chemical_formula_sum 'B N O10 Pb6'
_chemical_formula_weight 1427.96
_chemical_name_systematic
; 
 ? 
;
_space_group_IT_number 59
_symmetry_cell_setting orthorhombic
_symmetry_space_group_name_Hall '-P 2ab 2a'
_symmetry_space_group_name_H-M 'P m m n :2'
_atom_sites_solution_hydrogens none
_atom_sites_solution_primary direct
_atom_sites_solution_secondary difmap
_audit_creation_method SHELXL-97
_cell_angle_alpha 90.00
_cell_angle_beta 90.00
_cell_angle_gamma 90.00
_cell_formula_units_Z 2
_cell_length_a 5.7534(3)
_cell_length_b 9.4518(5)
_cell_length_c 11.2735(9)
_cell_measurement_temperature 293(2)
_cell_volume 613.05(7)
_computing_structure_refinement 'SHELXL-97 (Sheldrick, 1997)'
_computing_structure_solution 'SHELXS-97 (Sheldrick, 1990)'
_diffrn_ambient_temperature 293(2)
_diffrn_measured_fraction_theta_full 0.994
_diffrn_measured_fraction_theta_max 0.994
_diffrn_measurement_device_type 'SuperNova, Dual, Cu at zero, Atlas'
_diffrn_measurement_method '\w scans'
_diffrn_radiation_monochromator mirror
_diffrn_radiation_source 'SuperNova (Mo) X-ray Source'
_diffrn_radiation_type MoK\a
_diffrn_radiation_wavelength 0.71073
_diffrn_reflns_av_R_equivalents 0.1130
_diffrn_reflns_av_sigmaI/netI 0.0820
_diffrn_reflns_limit_h_max 5
_diffrn_reflns_limit_h_min -6
_diffrn_reflns_limit_k_max 11
_diffrn_reflns_limit_k_min -9
_diffrn_reflns_limit_l_max 13
_diffrn_reflns_limit_l_min -8
_diffrn_reflns_number 1670
_diffrn_reflns_theta_full 24.99
_diffrn_reflns_theta_max 24.99
_diffrn_reflns_theta_min 2.81
_diffrn_standards_decay_% <1.0%
_exptl_absorpt_coefficient_mu 82.130
_exptl_absorpt_correction_T_max 1.00000
_exptl_absorpt_correction_T_min 0.08161
_exptl_absorpt_correction_type multi-scan
_exptl_crystal_colour Colorless
_exptl_crystal_density_diffrn 7.735
_exptl_crystal_density_method 'not measured'
_exptl_crystal_description Needle
_exptl_crystal_F_000 1168
_exptl_crystal_size_max 0.1000
_exptl_crystal_size_mid 0.0600
_exptl_crystal_size_min 0.0500
_refine_diff_density_max 5.484
_refine_diff_density_min -3.861
_refine_diff_density_rms 1.076
_refine_ls_extinction_coef 0.00197(16)
_refine_ls_extinction_expression Fc^*^=kFc[1+0.001xFc^2^\l^3^/sin(2\q)]^-1/4^
_refine_ls_extinction_method SHELXL
_refine_ls_goodness_of_fit_ref 1.086
_refine_ls_hydrogen_treatment none
_refine_ls_matrix_type full
_refine_ls_number_parameters 59
_refine_ls_number_reflns 633
_refine_ls_number_restraints 18
_refine_ls_restrained_S_all 1.070
_refine_ls_R_factor_all 0.0511
_refine_ls_R_factor_gt 0.0409
_refine_ls_shift/su_max 0.000
_refine_ls_shift/su_mean 0.000
_refine_ls_structure_factor_coef Fsqd
_refine_ls_weighting_details 'calc w=1/[\s^2^(Fo^2^)+(0.0141P)^2^+0.0000P] where P=(Fo^2^+2Fc^2^)/3'
_refine_ls_weighting_scheme calc
_refine_ls_wR_factor_gt 0.0778
_refine_ls_wR_factor_ref 0.0817
_reflns_number_gt 562
_reflns_number_total 633
_reflns_threshold_expression >2sigma(I)
_cod_data_source_file c5ce00509d2.cif
_cod_data_source_block compound1
_cod_depositor_comments
;
The following automatic conversions were performed:

'_symmetry_cell_setting' value 'Orthorhombic' changed to
'orthorhombic' according to
/usr/data/users/saulius/crontab/automatic-downloads/rss-feeds/RSC/lib/dictionaries/cif_core.dic
dictionary named 'cif_core.dic' version 2.4.2 from 2011-04-26.

'_exptl_absorpt_correction_type' value 'Multi-scan' changed to
'multi-scan' according to
/usr/data/users/saulius/crontab/automatic-downloads/rss-feeds/RSC/lib/dictionaries/cif_core.dic
dictionary named 'cif_core.dic' version 2.4.2 from 2011-04-26.

Automatic conversion script
Id: cif_fix_values 3271 2015-04-21 07:52:19Z andrius 

 Adding full bibliography for 7220280--7220282.cif.
;
_cod_original_sg_symbol_H-M Pmmn
_cod_database_code 7220280

loop_
_symmetry_equiv_pos_as_xyz
'x, y, z'
'-x+1/2, -y+1/2, z'
'x+1/2, -y, -z'
'-x, y+1/2, -z'
'-x, -y, -z'
'x-1/2, y-1/2, -z'
'-x-1/2, y, z'
'x, -y-1/2, z'

loop_
_atom_site_label
_atom_site_type_symbol
_atom_site_fract_x
_atom_site_fract_y
_atom_site_fract_z
_atom_site_U_iso_or_equiv
_atom_site_adp_type
_atom_site_occupancy
_atom_site_symmetry_multiplicity
_atom_site_calc_flag
_atom_site_refinement_flags
Pb1 Pb -0.2500 -0.05578(8) 0.32052(10) 0.0164(4) Uani 1 2 d S
Pb2 Pb -0.2500 0.2500 0.14327(14) 0.0153(4) Uani 1 4 d S
Pb3 Pb 0.2500 0.01261(9) 0.11943(9) 0.0167(3) Uani 1 2 d S
Pb4 Pb 0.2500 0.2500 0.36558(14) 0.0163(4) Uani 1 4 d S
B1 B 0.2500 0.2500 -0.072(4) 0.007(7) Uani 1 4 d SU
N1 N 0.2500 0.7500 0.412(4) 0.034(8) Uani 1 4 d SU
O1 O 0.2500 0.2500 0.049(2) 0.015(5) Uani 1 4 d S
O2 O 0.2500 0.1210(19) -0.1293(19) 0.037(5) Uani 1 2 d S
O3 O 0.2500 0.7500 0.299(4) 0.051(10) Uani 1 4 d S
O4 O 0.2500 0.640(2) 0.464(2) 0.063(7) Uani 1 2 d S
O5 O 0.0033(16) 0.1054(10) 0.2514(10) 0.016(3) Uani 1 1 d U

loop_
_atom_site_aniso_label
_atom_site_aniso_U_11
_atom_site_aniso_U_22
_atom_site_aniso_U_33
_atom_site_aniso_U_23
_atom_site_aniso_U_13
_atom_site_aniso_U_12
Pb1 0.0194(5) 0.0132(5) 0.0167(7) 0.0033(4) 0.000 0.000
Pb2 0.0152(6) 0.0149(6) 0.0157(10) 0.000 0.000 0.000
Pb3 0.0166(5) 0.0159(5) 0.0175(7) -0.0034(4) 0.000 0.000
Pb4 0.0187(6) 0.0190(7) 0.0113(9) 0.000 0.000 0.000
B1 0.006(7) 0.007(7) 0.007(8) 0.000 0.000 0.000
N1 0.033(9) 0.034(9) 0.034(9) 0.000 0.000 0.000
O1 0.021(10) 0.015(11) 0.010(16) 0.000 0.000 0.000
O2 0.062(12) 0.030(11) 0.018(14) -0.018(9) 0.000 0.000
O3 0.050(16) 0.039(17) 0.06(3) 0.000 0.000 0.000
O4 0.087(15) 0.053(14) 0.05(2) 0.037(14) 0.000 0.000
O5 0.018(3) 0.015(3) 0.015(4) -0.001(3) 0.000(3) -0.001(3)

loop_
_atom_type_symbol
_atom_type_description
_atom_type_scat_dispersion_real
_atom_type_scat_dispersion_imag
_atom_type_scat_source
B B 0.0013 0.0007 'International Tables Vol C Tables 4.2.6.8 and 6.1.1.4'
N N 0.0061 0.0033 'International Tables Vol C Tables 4.2.6.8 and 6.1.1.4'
O O 0.0106 0.0060 'International Tables Vol C Tables 4.2.6.8 and 6.1.1.4'
Pb Pb -3.3944 10.1111 'International Tables Vol C Tables 4.2.6.8 and 6.1.1.4'

loop_
_geom_angle_atom_site_label_1
_geom_angle_atom_site_label_2
_geom_angle_atom_site_label_3
_geom_angle
_geom_angle_site_symmetry_1
_geom_angle_site_symmetry_3
O2 Pb1 O5 81.6(5) 5 .
O2 Pb1 O5 81.6(5) 5 7
O5 Pb1 O5 80.8(5) . 7
O2 Pb1 Pb2 71.3(5) 5 .
O5 Pb1 Pb2 41.0(2) . .
O5 Pb1 Pb2 41.0(2) 7 .
O2 Pb1 Pb1 74.0(5) 5 2_445
O5 Pb1 Pb1 132.7(2) . 2_445
O5 Pb1 Pb1 132.7(2) 7 2_445
Pb2 Pb1 Pb1 145.34(3) . 2_445
O5 Pb2 O5 71.4(5) 8_565 .
O5 Pb2 O5 117.2(5) 8_565 7
O5 Pb2 O5 77.0(5) . 7
O5 Pb2 O5 77.0(5) 8_565 2_455
O5 Pb2 O5 117.2(5) . 2_455
O5 Pb2 O5 71.4(5) 7 2_455
O5 Pb2 Pb1 39.1(2) 8_565 2_455
O5 Pb2 Pb1 100.6(3) . 2_455
O5 Pb2 Pb1 100.6(3) 7 2_455
O5 Pb2 Pb1 39.1(2) 2_455 2_455
O5 Pb2 Pb1 100.6(3) 8_565 .
O5 Pb2 Pb1 39.1(2) . .
O5 Pb2 Pb1 39.1(2) 7 .
O5 Pb2 Pb1 100.6(3) 2_455 .
Pb1 Pb2 Pb1 110.68(5) 2_455 .
O5 Pb2 Pb3 152.4(3) 8_565 1_455
O5 Pb2 Pb3 99.8(2) . 1_455
O5 Pb2 Pb3 35.9(3) 7 1_455
O5 Pb2 Pb3 84.6(2) 2_455 1_455
Pb1 Pb2 Pb3 123.11(3) 2_455 1_455
Pb1 Pb2 Pb3 62.436(18) . 1_455
O5 Pb2 Pb3 35.9(3) 8_565 2
O5 Pb2 Pb3 84.6(2) . 2
O5 Pb2 Pb3 152.4(3) 7 2
O5 Pb2 Pb3 99.8(2) 2_455 2
Pb1 Pb2 Pb3 62.436(18) 2_455 2
Pb1 Pb2 Pb3 123.11(3) . 2
Pb3 Pb2 Pb3 171.57(6) 1_455 2
O5 Pb2 Pb3 99.8(2) 8_565 2_455
O5 Pb2 Pb3 152.4(3) . 2_455
O5 Pb2 Pb3 84.6(2) 7 2_455
O5 Pb2 Pb3 35.9(3) 2_455 2_455
Pb1 Pb2 Pb3 62.436(18) 2_455 2_455
Pb1 Pb2 Pb3 123.11(3) . 2_455
Pb3 Pb2 Pb3 75.67(2) 1_455 2_455
Pb3 Pb2 Pb3 103.70(2) 2 2_455
O5 Pb2 Pb3 84.6(2) 8_565 .
O5 Pb2 Pb3 35.9(3) . .
O5 Pb2 Pb3 99.8(2) 7 .
O5 Pb2 Pb3 152.4(3) 2_455 .
Pb1 Pb2 Pb3 123.11(3) 2_455 .
Pb1 Pb2 Pb3 62.436(18) . .
Pb3 Pb2 Pb3 103.70(2) 1_455 .
Pb3 Pb2 Pb3 75.67(2) 2 .
Pb3 Pb2 Pb3 171.57(6) 2_455 .
O5 Pb3 O5 78.8(5) 7_655 .
O5 Pb3 O1 81.4(5) 7_655 .
O5 Pb3 O1 81.4(5) . .
O5 Pb3 Pb4 40.2(2) 7_655 .
O5 Pb3 Pb4 40.2(2) . .
O1 Pb3 Pb4 70.4(6) . .
O5 Pb3 Pb2 37.9(3) 7_655 1_655
O5 Pb3 Pb2 102.1(2) . 1_655
O1 Pb3 Pb2 56.3(2) . 1_655
Pb4 Pb3 Pb2 63.72(3) . 1_655
O5 Pb3 Pb2 102.1(2) 7_655 .
O5 Pb3 Pb2 37.9(3) . .
O1 Pb3 Pb2 56.3(2) . .
Pb4 Pb3 Pb2 63.72(3) . .
Pb2 Pb3 Pb2 103.70(2) 1_655 .
O5 Pb4 O5 71.0(5) . 8_565
O5 Pb4 O5 113.7(5) . 2
O5 Pb4 O5 74.2(5) 8_565 2
O5 Pb4 O5 74.2(5) . 7_655
O5 Pb4 O5 113.7(5) 8_565 7_655
O5 Pb4 O5 71.0(5) 2 7_655
O5 Pb4 Pb3 37.8(2) . .
O5 Pb4 Pb3 86.5(3) 8_565 .
O5 Pb4 Pb3 86.5(3) 2 .
O5 Pb4 Pb3 37.8(2) 7_655 .
O5 Pb4 Pb3 86.5(3) . 2
O5 Pb4 Pb3 37.8(2) 8_565 2
O5 Pb4 Pb3 37.8(2) 2 2
O5 Pb4 Pb3 86.5(3) 7_655 2
Pb3 Pb4 Pb3 77.92(5) . 2
O2 B1 O2 124(4) . 2
O2 B1 O1 118.1(18) . .
O2 B1 O1 118.1(18) 2 .
O4 N1 O4 122(5) . 2_565
O4 N1 O3 119(3) . .
O4 N1 O3 119(3) 2_565 .
B1 O1 Pb3 109.4(6) . 2
B1 O1 Pb3 109.4(6) . .
Pb3 O1 Pb3 141.2(12) 2 .
B1 O2 Pb1 134(2) . 5
Pb3 O5 Pb1 112.1(4) . .
Pb3 O5 Pb2 106.1(5) . .
Pb1 O5 Pb2 99.9(3) . .
Pb3 O5 Pb4 102.1(4) . .
Pb1 O5 Pb4 126.5(5) . .
Pb2 O5 Pb4 108.7(4) . .

loop_
_geom_bond_atom_site_label_1
_geom_bond_atom_site_label_2
_geom_bond_distance
_geom_bond_site_symmetry_2
Pb1 O2 2.24(2) 5
Pb1 O5 2.248(10) .
Pb1 O5 2.248(10) 7
Pb1 Pb2 3.5137(13) .
Pb1 Pb1 3.6715(16) 2_445
Pb2 O5 2.340(10) 8_565
Pb2 O5 2.340(10) .
Pb2 O5 2.340(10) 7
Pb2 O5 2.340(10) 2_455
Pb2 Pb1 3.5137(13) 2_455
Pb2 Pb3 3.6582(6) 1_455
Pb2 Pb3 3.6582(6) 2
Pb2 Pb3 3.6582(6) 2_455
Pb2 Pb3 3.6582(6) .
Pb3 O5 2.235(10) 7_655
Pb3 O5 2.235(10) .
Pb3 O1 2.379(9) .
Pb3 Pb4 3.5686(15) .
Pb3 Pb2 3.6582(6) 1_655
Pb4 O5 2.353(10) .
Pb4 O5 2.353(10) 8_565
Pb4 O5 2.353(10) 2
Pb4 O5 2.353(10) 7_655
Pb4 Pb3 3.5686(15) 2
B1 O2 1.38(3) .
B1 O2 1.38(3) 2
B1 O1 1.36(5) .
N1 O4 1.19(3) .
N1 O4 1.19(3) 2_565
N1 O3 1.27(5) .
O1 Pb3 2.379(9) 2
O2 Pb1 2.24(2) 5
